data_7040839
loop_
_publ_author_name
'Farinella, F.'
'Maini, L.'
'Mazzeo, P. P.'
'Fattori, V.'
'Monti, F.'
'Braga, D.'

_publ_section_title
;
 White luminescence achieved by a multiple thermochromic emission in a
 hybrid organic-inorganic compound based on 3-picolylamine and copper(i)
 iodide.
;
_journal_issue 44
_journal_name_full 'Dalton transactions (Cambridge, England : 2003)'
_journal_page_first 17939
_journal_page_last 17947
_journal_paper_doi 10.1039/c6dt03049a
_journal_volume 45
_journal_year 2016
_chemical_formula_moiety 'C8 H11 N3 Cu I'
_chemical_formula_sum 'C8 H11 Cu I N3'
_chemical_formula_weight 339.64
_space_group_IT_number 14
_symmetry_cell_setting monoclinic
_symmetry_space_group_name_Hall '-P 2yn'
_symmetry_space_group_name_H-M 'P 1 21/n 1'
_audit_update_record
;
2016-08-01 deposited with the CCDC.
2016-10-10 downloaded from the CCDC.
;
_cell_angle_alpha 90
_cell_angle_beta 90.4695(7)
_cell_angle_gamma 90
_cell_formula_units_Z 4
_cell_length_a 9.3471(10)
_cell_length_b 14.4575(16)
_cell_length_c 8.0186(9)
_cell_measurement_temperature 298
_cell_volume 1083.6(2)
_diffrn_ambient_temperature 298
_diffrn_measurement_device_type 'Debye Scherrer'
_diffrn_radiation_probe x-ray
_diffrn_radiation_type synchrotron
_diffrn_radiation_wavelength 0.775311
_exptl_crystal_colour white
_exptl_crystal_density_diffrn 2.082
_exptl_crystal_description powder
_exptl_crystal_preparation ', Luminescent'
_pd_char_colour white
_pd_meas_number_of_points 12779
_pd_proc_2theta_range_inc 0.0036
_pd_proc_2theta_range_max 50.0004
_pd_proc_2theta_range_min 3.9996
_pd_proc_ls_prof_R_factor 0.0365
_pd_proc_ls_prof_wR_expected 0.0041
_pd_proc_ls_prof_wR_factor 0.0475
_pd_spec_mounting 'glass capillary'
_pd_spec_mount_mode transmission
_refine_ls_goodness_of_fit_all 11.61371
_refine_ls_number_parameters 73
_refine_ls_R_I_factor 0.0247
_refine_ls_shift/su_max 0.0185935273
_reflns_d_resolution_high 0.90912
_reflns_d_resolution_low 7.84926
_reflns_limit_h_max 10
_reflns_limit_h_min 0
_reflns_limit_k_max 15
_reflns_limit_k_min -15
_reflns_limit_l_max 8
_reflns_limit_l_min -8
_reflns_number_total 1508
_cod_data_source_file c6dt03049a2.cif
_cod_data_source_block YCN_Final_PM3
_cod_depositor_comments
;
The following automatic conversions were performed:

'_symmetry_cell_setting' value 'Monoclinic' changed to 'monoclinic'
according to
/usr/data/users/saulius/crontab/automatic-downloads/rss-feeds/RSC/lib/dictionaries/cif_core.dic
dictionary named 'cif_core.dic' version 2.4.2 from 2011-04-26.

Automatic conversion script
Id: cif_fix_values 4268 2015-11-12 08:31:59Z antanas 

 Adding full bibliography for 7040837--7040839.cif.
;
_cod_original_sg_symbol_H-M P21/n
_cod_original_formula_sum 'C8 H11 N3 Cu I'
_cod_database_code 7040839

loop_
_symmetry_equiv_pos_as_xyz
'x, y, z '
'-x+1/2, y+1/2, -z+1/2 '
'-x, -y, -z '
'x+1/2, -y+1/2, z+1/2 '

loop_
_atom_site_label
_atom_site_type_symbol
_atom_site_symmetry_multiplicity
_atom_site_fract_x
_atom_site_fract_y
_atom_site_fract_z
_atom_site_occupancy
_atom_site_B_iso_or_equiv
I1 I 4 -0.17247(11) 0.93197(6) -0.14015(12) 1 3.06(3)
Cu1 Cu 4 -0.06480(18) 0.95347(12) 0.15554(18) 1 3.06(3)
N1 N 4 0.2006(9) 0.9661(5) 0.6989(8) 1 3.51(3)
N2 N 4 0.0085(7) 0.8464(5) 0.3048(8) 1 3.51(3)
C1 C 4 0.1421(7) 0.9220(4) 0.5679(6) 1 3.51(3)
C2 C 4 0.2212(6) 0.8721(2) 0.4555(5) 1 3.51(3)
C3 C 4 0.3683(6) 0.8681(4) 0.4791(7) 1 3.51(3)
C4 C 4 0.4287(7) 0.9121(5) 0.6158(8) 1 3.51(3)
C5 C 4 0.3427(9) 0.9596(5) 0.7234(8) 1 3.51(3)
C6 C 4 0.1492(7) 0.8223(3) 0.3130(6) 1 3.51(3)
H5 H 4 0.3908(11) 0.9931(6) 0.8318(10) 1 5.04(5)
H4 H 4 0.5437(7) 0.9089(7) 0.6377(11) 1 5.04(5)
H3 H 4 0.4353(6) 0.8308(6) 0.3912(9) 1 5.04(5)
H1 H 4 0.0266(7) 0.9259(6) 0.5497(9) 1 5.04(5)
H6 H 4 0.2011(8) 0.8410(5) 0.1967(5) 1 5.04(5)
H66 H 4 0.1581(9) 0.7479(3) 0.3323(9) 1 5.04(5)
H222 H 4 -0.0347(8) 0.7929(5) 0.2399(10) 1 5.04(5)
H2 H 4 -0.0266(6) 0.8362(6) 0.4229(9) 1 3.51(3)
N3 N 4 -0.02(3) 0.71(3) 0.495(2) 1 3.51(3)
C8 C 4 -0.118(15) 0.750(16) 0.4319(16) 1 3.51(3)
C7 C 4 -0.2357(9) 0.7981(6) 0.3489(10) 1 3.51(3)
H7 H 4 -0.223(3) 0.795(3) 0.2279(10) 1 5.04(5)
H77 H 4 -0.237(18) 0.8628(11) 0.385(6) 1 5.04(5)
H777 H 4 -0.326(9) 0.768(10) 0.378(6) 1 5.04(5)
